data_9010860
loop_
_publ_author_name
'Heuer, M.'
'Huber, A. L.'
'Bromiley, G. D.'
'Fehr, K. T.'
'Bente, K.'

_publ_section_title
;Characterization of synthetic hedenbergite (CaFeSi2O6)-petedunnite
 (CaZnSi2O6) solid solution series by X-ray single crystal diffraction Sample:
 pd9_1b
;
_journal_name_full 'Physics and Chemistry of Minerals'
_journal_page_first 552
_journal_page_last 563
_journal_paper_doi 10.1007/s00269-005-0025-2
_journal_volume 32
_journal_year 2005
_chemical_formula_sum 'Ca O6 Si2 Zn'
_chemical_name_mineral Petedunnite
_space_group_IT_number 15
_symmetry_space_group_name_Hall '-C 2yc'
_symmetry_space_group_name_H-M 'C 1 2/c 1'
_cell_angle_alpha 90
_cell_angle_beta 105.794
_cell_angle_gamma 90
_cell_length_a 9.8243
_cell_length_b 8.9939
_cell_length_c 5.2608
_cell_formula_units_Z 4
_cell_volume 447.289
_database_code_amcsd 0009003
_exptl_crystal_density_diffrn 3.826
_cod_original_formula_sum 'Ca Zn Si2 O6'
_cod_database_code 9010860

loop_
_space_group_symop_operation_xyz
x,y,z
1/2+x,1/2+y,z
x,-y,1/2+z
1/2+x,1/2-y,1/2+z
-x,y,1/2-z
1/2-x,1/2+y,1/2-z
-x,-y,-z
1/2-x,1/2-y,-z

loop_
_atom_site_aniso_label
_atom_site_aniso_U_11
_atom_site_aniso_U_22
_atom_site_aniso_U_33
_atom_site_aniso_U_12
_atom_site_aniso_U_13
_atom_site_aniso_U_23
CaM2 0.01122 0.00946 0.00867 0.00000 -0.00002 0.00000
ZnM1 0.00806 0.00874 0.00762 0.00000 0.00132 0.00000
Si 0.00549 0.00702 0.00656 -0.00003 0.00125 -0.00019
O1 0.00532 0.00993 0.00717 0.00041 0.00029 0.00105
O2 0.01013 0.00828 0.01002 -0.00251 0.00135 -0.00069
O3 0.00762 0.01077 0.00798 -0.00052 0.00173 -0.00215

loop_
_atom_site_label
_atom_site_fract_x
_atom_site_fract_y
_atom_site_fract_z
CaM2 0.00000 0.30002 0.25000
ZnM1 0.00000 0.90578 0.25000
Si 0.28641 0.09253 0.22926
O1 0.11631 0.08909 0.14432
O2 0.36023 0.24824 0.32158
O3 0.34991 0.01895 0.99359

loop_
_cod_related_entry_id
_cod_related_entry_database
_cod_related_entry_code
1 AMCSD 0009003
